data_4300454
_journal_name_full 'Inorganic Chemistry'
_journal_paper_doi 10.1021/ic051290t
_journal_year 2006
_chemical_formula_moiety 'C33 H57 Cl7 Cu N7 O5 '
_chemical_formula_sum 'C33 H57 Cl7 Cu N7 O5'
_chemical_formula_weight 943.57
_space_group_IT_number 14
_symmetry_cell_setting monoclinic
_symmetry_space_group_name_Hall '-P 2ybc'
_symmetry_space_group_name_H-M 'P 1 21/c 1'
_cell_angle_alpha 90
_cell_angle_beta 93.546(6)
_cell_angle_gamma 90
_cell_formula_units_Z 4
_cell_length_a 13.589(6)
_cell_length_b 21.247(10)
_cell_length_c 16.155(8)
_cell_measurement_temperature 203.1
_cell_volume 4655.1(38)
_exptl_crystal_density_diffrn 1.346
_cod_original_sg_symbol_H-M 'P 21/c'
_cod_original_formula_sum 'C33 H57 Cl7 Cu N7 O5 '
_cod_database_code 4300454

loop_
_symmetry_equiv_pos_site_id
_symmetry_equiv_pos_as_xyz
1 +X,+Y,+Z
2 -X,1/2+Y,1/2-Z
3 -X,-Y,-Z
4 +X,1/2-Y,1/2+Z

loop_
_atom_site_label
_atom_site_type_symbol
_atom_site_fract_x
_atom_site_fract_y
_atom_site_fract_z
_atom_site_U_iso_or_equiv
_atom_site_adp_type
_atom_site_occupancy
_atom_site_symmetry_multiplicity
_atom_site_calc_flag
_atom_site_refinement_flags
_atom_site_disorder_assembly
_atom_site_disorder_group
Cu1 Cu 0.07753(6) 0.22784(4) 0.06325(5) 0.0423(3) Uani 1.00 1 d . . .
Cl51 Cl 0.6514(2) 0.17851(12) -0.10128(13) 0.0647(7) Uani 1.00 1 d . . .
Cl61 Cl 0.8320(4) 0.1300(2) 0.3023(3) 0.173(2) Uani 1.00 1 d . . .
Cl62 Cl 0.7517(4) 0.1275(3) 0.4567(3) 0.195(2) Uani 1.00 1 d . . .
Cl63 Cl 0.8293(3) -0.03347(13) -0.0197(2) 0.1062(11) Uani 1.00 1 d . . .
Cl64 Cl 0.8045(4) 0.0473(2) 0.1204(2) 0.171(2) Uani 1.00 1 d . . .
Cl65 Cl 0.7656(4) 0.0750(3) -0.3553(3) 0.194(2) Uani 1.00 1 d . . .
Cl66 Cl 0.5777(3) 0.0181(1) -0.3167(2) 0.133(1) Uani 1.00 1 d . . .
O51 O 0.6478(5) 0.2007(3) -0.1832(4) 0.089(2) Uani 1.00 1 d . . .
O52 O 0.7472(4) 0.1806(4) -0.0645(4) 0.098(3) Uani 1.00 1 d . . .
O53 O 0.6221(7) 0.1119(4) -0.1032(5) 0.124(3) Uani 1.00 1 d . . .
O54 O 0.5841(5) 0.2117(4) -0.0539(4) 0.113(3) Uani 1.00 1 d . . .
O71 O 0.3252(9) 0.5658(8) 0.1538(9) 0.241(7) Uani 1.00 1 d . . .
N11 N 0.1784(4) 0.3009(3) 0.0541(3) 0.040(2) Uani 1.00 1 d . . .
N12 N 0.2696(4) 0.2835(3) 0.0297(3) 0.033(2) Uani 1.00 1 d . . .
N21 N 0.1933(4) 0.1794(3) 0.1264(3) 0.035(2) Uani 1.00 1 d . . .
N22 N 0.2795(4) 0.1807(3) 0.0885(3) 0.035(2) Uani 1.00 1 d . . .
N31 N 0.1258(4) 0.1914(3) -0.0467(3) 0.036(2) Uani 1.00 1 d . . .
N32 N 0.2254(4) 0.1925(3) -0.0538(3) 0.031(2) Uani 1.00 1 d . . .
N41 N -0.0541(4) 0.2320(3) 0.0892(3) 0.043(2) Uani 1.00 1 d . . .
C1 C 0.2875(5) 0.2170(3) 0.0150(4) 0.034(2) Uani 1.00 1 d . . .
C11 C 0.0147(7) 0.4032(5) 0.0215(6) 0.087(4) Uani 1.00 1 d . . .
C12 C 0.1235(8) 0.4615(4) 0.1289(6) 0.081(3) Uani 1.00 1 d . . .
C13 C 0.0941(6) 0.3982(4) 0.0914(5) 0.055(3) Uani 1.00 1 d . . .
C14 C 0.1841(6) 0.3624(3) 0.0642(4) 0.041(2) Uani 1.00 1 d . . .
C15 C 0.2785(6) 0.3840(4) 0.0463(4) 0.046(2) Uani 1.00 1 d . . .
C16 C 0.3306(5) 0.3330(3) 0.0248(4) 0.039(2) Uani 1.00 1 d . . .
C17 C 0.4351(5) 0.3283(4) 0.0026(4) 0.047(2) Uani 1.00 1 d . . .
C18 C 0.5036(7) 0.3216(5) 0.0788(5) 0.086(4) Uani 1.00 1 d . . .
C19 C 0.4602(8) 0.3851(6) -0.0479(7) 0.124(5) Uani 1.00 1 d . . .
C21 C 0.1513(8) 0.1624(6) 0.3319(5) 0.102(4) Uani 1.00 1 d . . .
C22 C 0.0885(12) 0.0707(6) 0.2508(10) 0.194(7) Uani 1.00 1 d . . .
C23 C 0.1257(6) 0.1351(4) 0.2503(4) 0.047(2) Uani 1.00 1 d . . .
C24 C 0.2076(5) 0.1440(3) 0.1926(4) 0.033(2) Uani 1.00 1 d . . .
C25 C 0.3036(6) 0.1220(3) 0.1984(4) 0.044(2) Uani 1.00 1 d . . .
C26 C 0.3520(5) 0.1440(3) 0.1312(4) 0.037(2) Uani 1.00 1 d . . .
C27 C 0.4502(5) 0.1318(4) 0.1032(4) 0.045(2) Uani 1.00 1 d . . .
C28 C 0.4526(8) 0.0693(5) 0.0581(7) 0.095(4) Uani 1.00 1 d . . .
C29 C 0.5320(7) 0.1330(5) 0.1767(6) 0.095(4) Uani 1.00 1 d . . .
C31 C -0.0617(7) 0.2014(6) -0.1996(6) 0.100(4) Uani 1.00 1 d . . .
C32 C -0.0457(7) 0.0887(5) -0.1529(8) 0.114(5) Uani 1.00 1 d . . .
C33 C -0.0235(5) 0.1578(4) -0.1305(4) 0.049(2) Uani 1.00 1 d . . .
C34 C 0.0880(5) 0.1662(4) -0.1165(4) 0.043(2) Uani 1.00 1 d . . .
C35 C 0.1641(6) 0.1505(4) -0.1685(4) 0.052(2) Uani 1.00 1 d . . .
C36 C 0.2532(5) 0.1684(3) -0.1284(4) 0.040(2) Uani 1.00 1 d . . .
C37 C 0.3547(5) 0.1651(4) -0.1551(4) 0.042(2) Uani 1.00 1 d . . .
C38 C 0.3786(7) 0.2227(5) -0.2092(6) 0.092(4) Uani 1.00 1 d . . .
C39 C 0.3742(7) 0.1050(5) -0.1995(7) 0.108(4) Uani 1.00 1 d . . .
C41 C -0.1368(6) 0.2341(4) 0.1049(4) 0.050(2) Uani 1.00 1 d . . .
C42 C -0.2362(6) 0.2385(5) 0.1239(5) 0.076(3) Uani 1.00 1 d . . .
C61 C 0.778(2) 0.1609(10) 0.3744(9) 0.245(11) Uani 1.00 1 d . . .
C62 C 0.8114(13) 0.0389(6) 0.0205(7) 0.153(7) Uani 1.00 1 d . . .
C63 C 0.6799(9) 0.0629(5) -0.2808(7) 0.109(5) Uani 1.00 1 d . . .
H1 H 0.3538 0.2132 0.0002 0.041 Uiso 1.00 1 c R . .
H2 H -0.0408 0.4250 0.0403 0.105 Uiso 1.00 1 c R . .
H3 H 0.0410 0.4260 -0.0226 0.105 Uiso 1.00 1 c R . .
H4 H -0.0051 0.3626 0.0024 0.105 Uiso 1.00 1 c R . .
H5 H 0.1706 0.4564 0.1743 0.098 Uiso 1.00 1 c R . .
H6 H 0.1514 0.4858 0.0868 0.098 Uiso 1.00 1 c R . .
H7 H 0.0670 0.4825 0.1471 0.098 Uiso 1.00 1 c R . .
H8 H 0.0674 0.3742 0.1343 0.066 Uiso 1.00 1 c R . .
H9 H 0.3006 0.4264 0.0488 0.056 Uiso 1.00 1 c R . .
H10 H 0.4411 0.2918 -0.0308 0.057 Uiso 1.00 1 c R . .
H11 H 0.4853 0.2854 0.1087 0.103 Uiso 1.00 1 c R . .
H12 H 0.5698 0.3173 0.0638 0.103 Uiso 1.00 1 c R . .
H13 H 0.4981 0.3579 0.1124 0.103 Uiso 1.00 1 c R . .
H14 H 0.5263 0.3812 -0.0631 0.151 Uiso 1.00 1 c R . .
H15 H 0.4173 0.3882 -0.0964 0.151 Uiso 1.00 1 c R . .
H16 H 0.4541 0.4218 -0.0150 0.151 Uiso 1.00 1 c R . .
H17 H 0.2080 0.1411 0.3549 0.124 Uiso 1.00 1 c R . .
H18 H 0.1658 0.2059 0.3263 0.124 Uiso 1.00 1 c R . .
H19 H 0.0987 0.1575 0.3674 0.124 Uiso 1.00 1 c R . .
H20 H 0.0365 0.0667 0.2872 0.241 Uiso 1.00 1 c R . .
H21 H 0.0655 0.0585 0.1964 0.241 Uiso 1.00 1 c R . .
H22 H 0.1418 0.0442 0.2694 0.241 Uiso 1.00 1 c R . .
H23 H 0.0719 0.1595 0.2278 0.058 Uiso 1.00 1 c R . .
H24 H 0.3315 0.0960 0.2416 0.053 Uiso 1.00 1 c R . .
H25 H 0.4648 0.1638 0.0649 0.055 Uiso 1.00 1 c R . .
H26 H 0.4381 0.0368 0.0960 0.116 Uiso 1.00 1 c R . .
H27 H 0.4043 0.0693 0.0130 0.116 Uiso 1.00 1 c R . .
H28 H 0.5158 0.0621 0.0379 0.117 Uiso 1.00 1 c R . .
H29 H 0.5182 0.1010 0.2153 0.113 Uiso 1.00 1 c R . .
H30 H 0.5953 0.1261 0.1565 0.113 Uiso 1.00 1 c R . .
H31 H 0.5310 0.1729 0.2033 0.113 Uiso 1.00 1 c R . .
H32 H -0.0451 0.2437 -0.1857 0.120 Uiso 1.00 1 c R . .
H33 H -0.0305 0.1896 -0.2483 0.120 Uiso 1.00 1 c R . .
H34 H -0.1312 0.1978 -0.2092 0.120 Uiso 1.00 1 c R . .
H35 H -0.1148 0.0822 -0.1603 0.137 Uiso 1.00 1 c R . .
H36 H -0.0158 0.0796 -0.2031 0.137 Uiso 1.00 1 c R . .
H37 H -0.0191 0.0618 -0.1102 0.137 Uiso 1.00 1 c R . .
H38 H -0.0546 0.1684 -0.0813 0.059 Uiso 1.00 1 c R . .
H39 H 0.1554 0.1318 -0.2219 0.063 Uiso 1.00 1 c R . .
H40 H 0.3976 0.1664 -0.1065 0.050 Uiso 1.00 1 c R . .
H41 H 0.4454 0.2210 -0.2233 0.112 Uiso 1.00 1 c R . .
H42 H 0.3366 0.2228 -0.2585 0.112 Uiso 1.00 1 c R . .
H43 H 0.3681 0.2601 -0.1787 0.112 Uiso 1.00 1 c R . .
H44 H 0.3616 0.0702 -0.1648 0.130 Uiso 1.00 1 c R . .
H45 H 0.3326 0.1025 -0.2488 0.130 Uiso 1.00 1 c R . .
H46 H 0.4412 0.1041 -0.2132 0.130 Uiso 1.00 1 c R . .
H47 H -0.2420 0.2622 0.1732 0.092 Uiso 1.00 1 c R . .
H48 H -0.2738 0.2580 0.0794 0.092 Uiso 1.00 1 c R . .
H49 H -0.2602 0.1970 0.1318 0.092 Uiso 1.00 1 c R . .
H50 H 0.7994 0.2029 0.3843 0.299 Uiso 1.00 1 c R . .
H51 H 0.7135 0.1612 0.3482 0.299 Uiso 1.00 1 c R . .
H52 H 0.8640 0.0649 0.0047 0.184 Uiso 1.00 1 c R . .
H53 H 0.7510 0.0541 -0.0047 0.184 Uiso 1.00 1 c R . .
H54 H 0.7120 0.0415 -0.2351 0.130 Uiso 1.00 1 c R . .
H55 H 0.6574 0.1027 -0.2631 0.130 Uiso 1.00 1 c R . .

loop_
_atom_site_aniso_label
_atom_site_aniso_U_11
_atom_site_aniso_U_22
_atom_site_aniso_U_33
_atom_site_aniso_U_12
_atom_site_aniso_U_13
_atom_site_aniso_U_23
Cu1 0.0262(5) 0.0530(6) 0.0489(5) 0.0044(4) 0.0115(3) -0.0016(4)
Cl51 0.0406(12) 0.091(2) 0.0628(13) 0.0006(12) 0.0082(10) -0.0062(12)
Cl61 0.229(5) 0.119(3) 0.178(4) 0.043(3) 0.067(4) 0.005(3)
Cl62 0.139(4) 0.253(6) 0.198(5) 0.054(4) 0.039(3) 0.020(4)
Cl63 0.145(3) 0.069(2) 0.107(2) -0.014(2) 0.020(2) -0.019(2)
Cl64 0.254(6) 0.142(4) 0.119(3) 0.033(4) 0.021(3) -0.023(2)
Cl65 0.167(5) 0.238(6) 0.179(4) 0.027(4) 0.021(4) 0.002(4)
Cl66 0.162(3) 0.068(2) 0.160(3) 0.021(2) -0.048(3) 0.005(2)
O51 0.094(6) 0.103(5) 0.069(4) -0.003(4) -0.001(4) 0.004(4)
O52 0.040(4) 0.155(7) 0.098(5) 0.011(4) 0.003(3) -0.002(4)
O53 0.140(8) 0.098(6) 0.135(6) -0.028(6) 0.012(6) 0.001(5)
O54 0.056(4) 0.180(8) 0.105(5) 0.027(5) 0.019(4) -0.031(5)
O71 0.141(10) 0.31(2) 0.267(13) -0.116(12) 0.006(10) 0.015(12)
N11 0.035(4) 0.037(4) 0.048(3) 0.005(3) 0.009(3) -0.001(3)
N12 0.027(3) 0.033(3) 0.039(3) 0.002(3) 0.009(2) -0.001(2)
N21 0.025(3) 0.046(4) 0.036(3) 0.002(3) 0.011(2) -0.004(3)
N22 0.031(3) 0.042(4) 0.033(3) 0.003(3) 0.009(2) 0.002(3)
N31 0.029(3) 0.046(4) 0.035(3) 0.001(3) 0.009(2) 0.001(3)
N32 0.021(3) 0.039(3) 0.034(3) -0.000(3) 0.008(2) -0.004(2)
N41 0.029(3) 0.054(4) 0.047(3) 0.001(3) 0.010(3) -0.003(3)
C1 0.023(3) 0.037(4) 0.042(4) 0.010(3) 0.010(3) 0.001(3)
C11 0.056(6) 0.116(9) 0.090(7) 0.041(6) 0.006(5) 0.002(6)
C12 0.103(8) 0.048(6) 0.094(7) 0.025(6) 0.024(6) -0.012(5)
C13 0.049(5) 0.058(5) 0.059(5) 0.020(4) 0.011(4) 0.007(4)
C14 0.052(5) 0.032(4) 0.040(4) 0.010(4) 0.003(3) -0.007(3)
C15 0.051(5) 0.033(4) 0.056(4) -0.006(4) 0.010(4) -0.001(4)
C16 0.039(4) 0.038(4) 0.041(4) -0.007(4) 0.008(3) 0.000(3)
C17 0.034(4) 0.047(5) 0.062(5) -0.006(4) 0.013(4) -0.004(4)
C18 0.049(6) 0.122(9) 0.088(7) 0.003(6) 0.001(5) -0.030(6)
C19 0.079(8) 0.135(11) 0.164(11) 0.011(8) 0.052(8) 0.076(9)
C21 0.089(8) 0.157(11) 0.064(6) -0.033(8) 0.045(5) -0.040(6)
C22 0.23(2) 0.119(11) 0.25(2) -0.116(12) 0.20(1) -0.082(11)
C23 0.045(5) 0.054(5) 0.044(4) 0.003(4) 0.016(3) 0.011(4)
C24 0.032(4) 0.032(4) 0.036(4) -0.001(3) 0.007(3) -0.004(3)
C25 0.062(5) 0.039(4) 0.032(4) 0.001(4) 0.002(3) 0.006(3)
C26 0.030(4) 0.036(4) 0.046(4) 0.007(3) 0.005(3) -0.001(3)
C27 0.040(4) 0.044(5) 0.053(4) 0.010(4) 0.010(3) 0.013(4)
C28 0.083(8) 0.071(7) 0.138(9) 0.028(6) 0.052(7) -0.011(6)
C29 0.047(6) 0.132(10) 0.104(8) 0.019(6) 0.001(5) 0.020(7)
C31 0.036(5) 0.153(10) 0.111(8) 0.002(6) 0.000(5) 0.046(8)
C32 0.050(6) 0.124(10) 0.168(11) -0.038(7) -0.006(7) -0.035(8)
C33 0.029(4) 0.072(6) 0.047(4) -0.005(4) 0.003(3) -0.001(4)
C34 0.034(4) 0.055(5) 0.040(4) -0.001(4) 0.003(3) -0.003(4)
C35 0.043(5) 0.077(6) 0.037(4) 0.003(4) 0.004(3) -0.010(4)
C36 0.038(4) 0.045(4) 0.036(4) 0.006(4) 0.008(3) -0.002(3)
C37 0.032(4) 0.056(5) 0.038(4) 0.006(4) 0.010(3) -0.005(3)
C38 0.045(6) 0.137(10) 0.098(7) 0.009(6) 0.034(5) 0.049(7)
C39 0.053(6) 0.128(10) 0.145(9) 0.018(7) 0.019(6) -0.059(8)
C41 0.038(5) 0.061(6) 0.050(4) -0.005(4) 0.001(4) -0.002(4)
C42 0.037(5) 0.120(9) 0.073(6) 0.000(5) 0.020(4) -0.003(5)
C61 0.44(4) 0.22(2) 0.094(10) 0.05(2) 0.12(2) 0.001(11)
C62 0.24(2) 0.115(11) 0.102(9) 0.057(12) 0.020(10) 0.018(8)
C63 0.139(11) 0.093(9) 0.093(8) 0.040(8) -0.005(8) -0.034(6)

loop_
_geom_bond_atom_site_label_1
_geom_bond_atom_site_label_2
_geom_bond_distance
_geom_bond_publ_flag
_geom_bond_site_symmetry_1
_geom_bond_site_symmetry_2
Cu1 N11 2.082(6) ? . .
Cu1 N21 2.091(5) ? . .
Cu1 N31 2.081(5) ? . .
Cu1 N41 1.864(6) ? . .
Cl51 O51 1.403(6) ? . .
Cl51 O52 1.398(6) ? . .
Cl51 O53 1.470(9) ? . .
Cl51 O54 1.417(8) ? . .
Cl61 C61 1.56(2) ? . .
Cl62 C61 1.57(2) ? . .
Cl63 C62 1.69(1) ? . .
Cl64 C62 1.63(1) ? . .
Cl65 C63 1.74(1) ? . .
Cl66 C63 1.75(1) ? . .
N11 N12 1.375(8) ? . .
N11 C14 1.319(9) ? . .
N12 C1 1.455(8) ? . .
N12 C16 1.345(9) ? . .
N21 N22 1.355(7) ? . .
N21 C24 1.312(8) ? . .
N22 C1 1.426(8) ? . .
N22 C26 1.404(8) ? . .
N31 N32 1.366(7) ? . .
N31 C34 1.322(8) ? . .
N32 C1 1.450(8) ? . .
N32 C36 1.383(8) ? . .
N41 C41 1.17(1) ? . .
C11 C13 1.52(1) ? . .
C12 C13 1.52(1) ? . .
C13 C14 1.53(1) ? . .
C14 C15 1.41(1) ? . .
C15 C16 1.35(1) ? . .
C16 C17 1.49(1) ? . .
C17 C18 1.50(1) ? . .
C17 C19 1.51(1) ? . .
C21 C23 1.46(1) ? . .
C22 C23 1.46(2) ? . .
C23 C24 1.51(1) ? . .
C24 C25 1.38(1) ? . .
C25 C26 1.38(1) ? . .
C26 C27 1.46(1) ? . .
C27 C28 1.52(1) ? . .
C27 C29 1.58(1) ? . .
C31 C33 1.52(1) ? . .
C32 C33 1.54(1) ? . .
C33 C34 1.53(1) ? . .
C34 C35 1.41(1) ? . .
C35 C36 1.39(1) ? . .
C36 C37 1.47(1) ? . .
C37 C38 1.55(1) ? . .
C37 C39 1.50(1) ? . .
C41 C42 1.41(1) ? . .
C1 H1 0.9500 ? . .
C11 H2 0.9499 ? . .
C11 H3 0.9500 ? . .
C11 H4 0.9500 ? . .
C12 H5 0.9500 ? . .
C12 H6 0.9499 ? . .
C12 H7 0.9499 ? . .
C13 H8 0.9500 ? . .
C15 H9 0.9501 ? . .
C17 H10 0.9499 ? . .
C18 H11 0.9500 ? . .
C18 H12 0.9500 ? . .
C18 H13 0.9500 ? . .
C19 H14 0.9500 ? . .
C19 H15 0.9501 ? . .
C19 H16 0.9501 ? . .
C21 H17 0.9500 ? . .
C21 H18 0.9501 ? . .
C21 H19 0.9500 ? . .
C22 H20 0.9499 ? . .
C22 H21 0.9500 ? . .
C22 H22 0.9500 ? . .
C23 H23 0.9499 ? . .
C25 H24 0.9500 ? . .
C27 H25 0.9501 ? . .
C28 H26 0.9500 ? . .
C28 H27 0.9500 ? . .
C28 H28 0.9500 ? . .
C29 H29 0.9501 ? . .
C29 H30 0.9500 ? . .
C29 H31 0.9501 ? . .
C31 H32 0.9501 ? . .
C31 H33 0.9500 ? . .
C31 H34 0.9500 ? . .
C32 H35 0.9501 ? . .
C32 H36 0.9501 ? . .
C32 H37 0.9500 ? . .
C33 H38 0.9499 ? . .
C35 H39 0.9500 ? . .
C37 H40 0.9500 ? . .
C38 H41 0.9500 ? . .
C38 H42 0.9501 ? . .
C38 H43 0.9500 ? . .
C39 H44 0.9499 ? . .
C39 H45 0.9500 ? . .
C39 H46 0.9500 ? . .
C42 H47 0.9500 ? . .
C42 H48 0.9500 ? . .
C42 H49 0.9500 ? . .
C61 H50 0.9500 ? . .
C61 H51 0.9499 ? . .
C62 H52 0.9501 ? . .
C62 H53 0.9500 ? . .
C63 H54 0.9499 ? . .
C63 H55 0.9501 ? . .
H1 C1 0.9500 ? . .
H28 C28 0.9500 ? . .
